data_4348464
loop_
_publ_author_name
'Benjamin, Helen'
'Zheng, Yonghao'
'Batsanov, Andrei S.'
'Fox, Mark A.'
'Al-Attar, Hameed A'
'Monkman, Andrew P.'
'Bryce, Martin R.'

_publ_section_title
;
 Sulfonyl-Substituted Heteroleptic Cyclometalated Iridium(III) Complexes
 as Blue Emitters for Solution-Processable Phosphorescent Organic
 Light-Emitting Diodes.
;
_journal_issue 17
_journal_name_full 'Inorganic chemistry'
_journal_page_first 8612
_journal_page_last 8627
_journal_paper_doi 10.1021/acs.inorgchem.6b01179
_journal_volume 55
_journal_year 2016
_chemical_formula_moiety 'C42 H28 F4 Ir N3 O6 S2,3(C H2 Cl2)'
_chemical_formula_sum 'C45 H34 Cl6 F4 Ir N3 O6 S2'
_chemical_formula_weight 1257.77
_space_group_crystal_system triclinic
_space_group_IT_number 2
_space_group_name_Hall '-P 1'
_space_group_name_H-M_alt 'P -1'
_atom_sites_solution_hydrogens geom
_atom_sites_solution_primary heavy
_atom_sites_solution_secondary difmap
_audit_creation_date 2015-06-29
_audit_creation_method
;
Olex2 1.2-beta
(compiled 2015.01.26 svn.r3150 for OlexSys, GUI svn.r4998)
;
_cell_angle_alpha 65.7876(12)
_cell_angle_beta 84.0866(9)
_cell_angle_gamma 86.4923(10)
_cell_formula_units_Z 2
_cell_length_a 11.46263(11)
_cell_length_b 14.29072(18)
_cell_length_c 15.9650(2)
_cell_measurement_reflns_used 16560
_cell_measurement_temperature 120
_cell_measurement_theta_max 32.2564
_cell_measurement_theta_min 2.5943
_cell_volume 2371.95(5)
_computing_cell_refinement 'CrysAlisPro, Agilent Technologies, Version 1.171.35.15 (2011)'
_computing_data_collection 'CrysAlisPro, Agilent Technologies, Version 1.171.35.15 (2011)'
_computing_data_reduction 'CrysAlisPro, Agilent Technologies, Version 1.171.35.15 (2011)'
_computing_molecular_graphics 'Olex2 (Dolomanov et al., 2009)'
_computing_publication_material 'Olex2 (Dolomanov et al., 2009)'
_computing_structure_refinement 'ShelXL 2014/7 multi-CPU version (Sheldrick, 2008)'
_computing_structure_solution 'ShelXS 2013/1 (Sheldrick, 2008)'
_diffrn_ambient_temperature 120
_diffrn_detector_area_resol_mean 16.15
_diffrn_detector_type 'Sapphire3 CCD area detector'
_diffrn_measured_fraction_theta_full 0.999
_diffrn_measured_fraction_theta_max 0.905
_diffrn_measurement_details
;
#__ type_ start__ end____ width___ exp.time_
  1 omega  -92.00    4.00   0.3000    6.7900
omega____ theta____ kappa____ phi______ frames
    -      -25.4620  -77.0000 -120.0000 320

#__ type_ start__ end____ width___ exp.time_
  2 omega  -53.00   42.10   0.3000    6.7900
omega____ theta____ kappa____ phi______ frames
    -      -25.4620   77.0000    0.0000 317

#__ type_ start__ end____ width___ exp.time_
  3 omega   -2.00   66.10   0.3000    6.7900
omega____ theta____ kappa____ phi______ frames
    -       26.0870 -100.0000 -180.0000 227

#__ type_ start__ end____ width___ exp.time_
  4 omega    5.00   67.10   0.3000    6.7900
omega____ theta____ kappa____ phi______ frames
    -       26.0870 -100.0000   90.0000 207

#__ type_ start__ end____ width___ exp.time_
  5 omega  -18.00   98.10   0.3000    6.7900
omega____ theta____ kappa____ phi______ frames
    -       26.0870   19.0000 -180.0000 387

#__ type_ start__ end____ width___ exp.time_
  6 omega   41.00   66.80   0.3000    6.7900
omega____ theta____ kappa____ phi______ frames
    -       26.0870 -100.0000 -150.0000 86

#__ type_ start__ end____ width___ exp.time_
  7 omega   -9.00   26.10   0.3000    6.7900
omega____ theta____ kappa____ phi______ frames
    -       26.0870  -57.0000  -90.0000 117

#__ type_ start__ end____ width___ exp.time_
  8 omega  -50.00   46.00   0.3000    6.7900
omega____ theta____ kappa____ phi______ frames
    -      -25.4620   38.0000  150.0000 320

#__ type_ start__ end____ width___ exp.time_
  9 omega  -96.00  -16.80   0.3000    6.7900
omega____ theta____ kappa____ phi______ frames
    -      -25.4620  -77.0000  120.0000 264

#__ type_ start__ end____ width___ exp.time_
 10 omega  -98.00   -1.10   0.3000    6.7900
omega____ theta____ kappa____ phi______ frames
    -      -25.4620  -38.0000  -30.0000 323
;
_diffrn_measurement_device_type 'Agilent Technologies, Gemini S Ultra kappa-diffractometer'
_diffrn_measurement_method '\w scans'
_diffrn_orient_matrix_UB_11 -0.0009915000
_diffrn_orient_matrix_UB_12 0.0321468000
_diffrn_orient_matrix_UB_13 0.0241245000
_diffrn_orient_matrix_UB_21 -0.0404163000
_diffrn_orient_matrix_UB_22 0.0337975000
_diffrn_orient_matrix_UB_23 -0.0297327000
_diffrn_orient_matrix_UB_31 -0.0473008000
_diffrn_orient_matrix_UB_32 -0.0280579000
_diffrn_orient_matrix_UB_33 0.0304059000
_diffrn_radiation_monochromator graphite
_diffrn_radiation_type MoK\a
_diffrn_radiation_wavelength 0.71073
_diffrn_reflns_av_R_equivalents 0.0347
_diffrn_reflns_av_unetI/netI 0.0394
_diffrn_reflns_Laue_measured_fraction_full 0.999
_diffrn_reflns_Laue_measured_fraction_max 0.905
_diffrn_reflns_limit_h_max 17
_diffrn_reflns_limit_h_min -17
_diffrn_reflns_limit_k_max 21
_diffrn_reflns_limit_k_min -20
_diffrn_reflns_limit_l_max 23
_diffrn_reflns_limit_l_min -23
_diffrn_reflns_number 44383
_diffrn_reflns_point_group_measured_fraction_full 0.999
_diffrn_reflns_point_group_measured_fraction_max 0.905
_diffrn_reflns_theta_full 25.242
_diffrn_reflns_theta_max 32.329
_diffrn_reflns_theta_min 2.600
_diffrn_source 'Enhance (Mo) X-ray Source'
_exptl_absorpt_coefficient_mu 3.308
_exptl_absorpt_correction_T_max 0.779
_exptl_absorpt_correction_T_min 0.674
_exptl_absorpt_correction_type analytical
_exptl_absorpt_process_details
;
CrysAlisPro, Agilent Technologies,
Version 1.171.35.10 (release 06-04-2011 CrysAlis171 .NET)
(compiled Apr  6 2011,09:17:13)
Analytical numeric absorption correction using a multifaceted crystal
model based on expressions derived by R.C. Clark & J.S. Reid.
(Clark, R. C. & Reid, J. S. (1995). Acta Cryst. A51, 887-897)
;
_exptl_crystal_colour yellow
_exptl_crystal_density_diffrn 1.761
_exptl_crystal_description block
_exptl_crystal_F_000 1240
_exptl_crystal_size_max 0.2959
_exptl_crystal_size_mid 0.1949
_exptl_crystal_size_min 0.1934
_refine_diff_density_max 1.101
_refine_diff_density_min -1.595
_refine_diff_density_rms 0.124
_refine_ls_extinction_method none
_refine_ls_goodness_of_fit_ref 1.084
_refine_ls_hydrogen_treatment constr
_refine_ls_matrix_type full
_refine_ls_number_parameters 653
_refine_ls_number_reflns 15317
_refine_ls_number_restraints 13
_refine_ls_restrained_S_all 1.086
_refine_ls_R_factor_all 0.0409
_refine_ls_R_factor_gt 0.0343
_refine_ls_shift/su_max 0.019
_refine_ls_shift/su_mean 0.000
_refine_ls_structure_factor_coef Fsqd
_refine_ls_weighting_details 'w=1/[\s^2^(Fo^2^)+(0.0370P)^2^+2.8640P] where P=(Fo^2^+2Fc^2^)/3'
_refine_ls_weighting_scheme calc
_refine_ls_wR_factor_gt 0.0817
_refine_ls_wR_factor_ref 0.0858
_reflns_Friedel_coverage 0.000
_reflns_number_gt 13775
_reflns_number_total 15317
_reflns_threshold_expression 'I > 2\s(I)'
_cod_data_source_file 11.cif
_cod_data_source_block 11
_cod_database_code 4348464
_ccdc_comments 'polymorph of VEMQIP'
_shelx_space_group_comment
;
The symmetry employed for this shelxl refinement is uniquely defined
by the following loop, which should always be used as a source of
symmetry information in preference to the above space-group names.
They are only intended as comments.
;
_reflns_odcompleteness_completeness 99.92
_reflns_odcompleteness_iscentric 1
_reflns_odcompleteness_theta 30.01
_olex2_refinement_description
;
1. Fixed Uiso
 At 1.2 times of:
  All C(H) groups, All C(H,H) groups, All C(H,H,H,H) groups
 At 1.5 times of:
  All C(H,H,H) groups
2. Restrained distances
 Cl5B-C45B \\sim Cl6B-C45B \\sim Cl5A-C45A \\sim Cl6A-C45A
 with sigma of 0.02
 Cl4A-C44A \\sim Cl3A-C44A \\sim Cl3B-C44B \\sim Cl4B-C44B
 with sigma of 0.02
 Cl2B-C43 \\sim Cl2A-C43
 with sigma of 0.02
3. Others
 Sof(Ir')=1-FVAR(1)
 Sof(Ir)=FVAR(1)
 Fixed Sof: Cl2A(0.85) Cl2B(0.15) Cl6C(0.4) Cl3B(0.15) Cl4B(0.15) C44B(0.15)
 H443(0.15) H444(0.15) Cl5B(0.1) Cl6B(0.1) C45B(0.1) H453(0.1) H454(0.1)
 Cl3A(0.85) Cl4A(0.85) C44A(0.85) H441(0.85) H442(0.85) Cl5A(0.9) Cl6A(0.5)
 C45A(0.9) H451(0.5) H452(0.5) H455(0.4) H456(0.4)
4.a Riding coordinates:
 C43(H431,H432), C45B(H453,H454), C45A(H451,H452), C45A(H455,H456)
4.b Secondary CH2 refined with riding coordinates:
 C44B(H443,H444), C44A(H441,H442)
4.c Aromatic/amide H refined with riding coordinates:
 C3(H25), C4(H26), C5(H27), C6(H28), C8(H13), C14(H19), C15(H20), C16(H21),
 C17(H22), C19(H2), C25(H8), C26(H9), C27(H10), C28(H11), C30(H37), C31(H38),
 C33(H40), C34(H41), C37(H34), C38(H33), C40(H31), C41(H30)
4.d Idealised Me refined as rotating group:
 C35(H42A,H42B,H42C), C42(H35A,H35B,H35C)
;
_shelx_shelxl_version_number 2014/7

loop_
_space_group_symop_operation_xyz
'x, y, z'
'-x, -y, -z'

loop_
_atom_site_label
_atom_site_type_symbol
_atom_site_fract_x
_atom_site_fract_y
_atom_site_fract_z
_atom_site_U_iso_or_equiv
_atom_site_adp_type
_atom_site_occupancy
_atom_site_site_symmetry_order
_atom_site_calc_flag
_atom_site_refinement_flags_posn
_atom_site_refinement_flags_occupancy
_atom_site_disorder_assembly
_atom_site_disorder_group
Ir Ir 0.14553(2) 0.24307(7) 0.16198(5) 0.01662(10) Uani 0.930(4) 1 d . P A 1
S1 S 0.63091(6) 0.23245(7) 0.35621(5) 0.02616(15) Uani 1 1 d . . A 1
S2 S -0.11722(7) 0.56934(7) 0.31933(6) 0.02957(16) Uani 1 1 d . . A 1
F1 F 0.53906(18) 0.40974(18) 0.19016(16) 0.0458(6) Uani 1 1 d . . A 1
F2 F 0.44189(18) 0.08086(15) 0.41443(14) 0.0338(4) Uani 1 1 d . . A 1
F3 F -0.08227(19) 0.33603(17) 0.43142(14) 0.0378(5) Uani 1 1 d . . A 1
F4 F 0.00001(17) 0.60517(14) 0.13955(13) 0.0287(4) Uani 1 1 d . . A 1
O1 O -0.00855(19) 0.21179(18) 0.11145(16) 0.0277(5) Uani 1 1 d . . A 1
O2 O -0.0715(2) 0.1327(2) 0.02926(19) 0.0427(6) Uani 1 1 d . . A 1
O3 O 0.71130(19) 0.3068(2) 0.29211(16) 0.0360(6) Uani 1 1 d . . A 1
O4 O 0.6681(2) 0.1265(2) 0.39217(17) 0.0342(5) Uani 1 1 d . . A 1
O5 O -0.2056(2) 0.6176(2) 0.2566(2) 0.0408(6) Uani 1 1 d . . A 1
O6 O -0.1518(2) 0.5219(2) 0.41645(19) 0.0410(6) Uani 1 1 d . . A 1
N1 N 0.2131(2) 0.1555(2) 0.08629(19) 0.0267(5) Uani 1 1 d . . A 1
N2 N 0.1343(2) 0.1105(2) 0.27955(19) 0.0238(5) Uani 1 1 d . . A 1
N3 N 0.1622(2) 0.3815(2) 0.05351(17) 0.0207(5) Uani 1 1 d . . A 1
C1 C 0.0071(3) 0.1584(3) 0.0629(2) 0.0294(6) Uani 1 1 d . . A 1
C2 C 0.1324(3) 0.1261(2) 0.0465(2) 0.0289(6) Uani 1 1 d . . A 1
C3 C 0.1630(4) 0.0704(3) -0.0048(3) 0.0389(8) Uani 1 1 d . . A 1
H25 H 0.1057 0.0492 -0.0300 0.047 Uiso 1 1 calc R . A 1
C4 C 0.2796(5) 0.0460(4) -0.0190(4) 0.0676(16) Uani 1 1 d . . A 1
H26 H 0.3017 0.0079 -0.0535 0.081 Uiso 1 1 calc R . A 1
C5 C 0.3636(4) 0.0792(4) 0.0190(4) 0.0624(15) Uani 1 1 d . . A 1
H27 H 0.4429 0.0650 0.0093 0.075 Uiso 1 1 calc R . A 1
C6 C 0.3264(4) 0.1341(3) 0.0718(3) 0.0427(9) Uani 1 1 d . . A 1
H28 H 0.3819 0.1565 0.0976 0.051 Uiso 1 1 calc R . A 1
C7 C 0.2920(2) 0.2519(2) 0.21455(19) 0.0204(5) Uani 1 1 d . . A 1
C8 C 0.3715(3) 0.3324(3) 0.1799(2) 0.0263(6) Uani 1 1 d . . A 1
H13 H 0.3577 0.3899 0.1264 0.032 Uiso 1 1 calc R . A 1
C9 C 0.4698(3) 0.3271(3) 0.2245(2) 0.0268(6) Uani 1 1 d . . A 1
C10 C 0.4998(2) 0.2418(2) 0.3027(2) 0.0235(6) Uani 1 1 d . . A 1
C11 C 0.4191(3) 0.1631(2) 0.3373(2) 0.0236(6) Uani 1 1 d . . A 1
C12 C 0.3161(3) 0.1661(2) 0.2971(2) 0.0219(5) Uani 1 1 d . . A 1
C13 C 0.2247(3) 0.0881(2) 0.3345(2) 0.0243(6) Uani 1 1 d . . A 1
C14 C 0.2216(3) 0.0014(3) 0.4169(2) 0.0329(7) Uani 1 1 d . . A 1
H19 H 0.2826 -0.0134 0.4548 0.039 Uiso 1 1 calc R . A 1
C15 C 0.1264(4) -0.0632(3) 0.4423(3) 0.0398(8) Uani 1 1 d . . A 1
H20 H 0.1234 -0.1216 0.4973 0.048 Uiso 1 1 calc R . A 1
C16 C 0.0360(3) -0.0402(3) 0.3856(3) 0.0395(8) Uani 1 1 d . . A 1
H21 H -0.0278 -0.0832 0.4013 0.047 Uiso 1 1 calc R . A 1
C17 C 0.0422(3) 0.0471(3) 0.3056(3) 0.0327(7) Uani 1 1 d . . A 1
H22 H -0.0192 0.0632 0.2678 0.039 Uiso 1 1 calc R . A 1
C18 C 0.0684(2) 0.3307(2) 0.22239(19) 0.0190(5) Uani 1 1 d . . A 1
C19 C 0.0171(3) 0.3004(2) 0.3126(2) 0.0238(6) Uani 1 1 d . . A 1
H2 H 0.0188 0.2314 0.3527 0.029 Uiso 1 1 calc R . A 1
C20 C -0.0357(3) 0.3709(3) 0.3429(2) 0.0256(6) Uani 1 1 d . . A 1
C21 C -0.0434(2) 0.4755(2) 0.2864(2) 0.0234(6) Uani 1 1 d . . A 1
C22 C 0.0086(2) 0.5049(2) 0.1960(2) 0.0219(5) Uani 1 1 d . . A 1
C23 C 0.0654(2) 0.4374(2) 0.16299(19) 0.0194(5) Uani 1 1 d . . A 1
C24 C 0.1213(2) 0.4647(2) 0.06931(19) 0.0207(5) Uani 1 1 d . . A 1
C25 C 0.1342(3) 0.5637(3) -0.0001(2) 0.0286(6) Uani 1 1 d . . A 1
H8 H 0.1061 0.6203 0.0111 0.034 Uiso 1 1 calc R . A 1
C26 C 0.1891(3) 0.5768(3) -0.0852(2) 0.0329(7) Uani 1 1 d . . A 1
H9 H 0.1980 0.6423 -0.1318 0.039 Uiso 1 1 calc R . A 1
C27 C 0.2306(3) 0.4925(3) -0.1006(2) 0.0316(7) Uani 1 1 d . . A 1
H10 H 0.2685 0.5003 -0.1574 0.038 Uiso 1 1 calc R . A 1
C28 C 0.2154(3) 0.3963(3) -0.0309(2) 0.0263(6) Uani 1 1 d . . A 1
H11 H 0.2424 0.3394 -0.0420 0.032 Uiso 1 1 calc R . A 1
C29 C 0.5891(3) 0.2673(3) 0.4489(2) 0.0260(6) Uani 1 1 d . . A 1
C30 C 0.5290(3) 0.1992(3) 0.5285(2) 0.0307(7) Uani 1 1 d . . A 1
H37 H 0.5100 0.1345 0.5338 0.037 Uiso 1 1 calc R . A 1
C31 C 0.4978(3) 0.2298(3) 0.6000(2) 0.0342(7) Uani 1 1 d . . A 1
H38 H 0.4555 0.1854 0.6529 0.041 Uiso 1 1 calc R . A 1
C32 C 0.5283(3) 0.3251(3) 0.5946(3) 0.0341(7) Uani 1 1 d . . A 1
C33 C 0.5908(3) 0.3912(3) 0.5140(3) 0.0367(8) Uani 1 1 d . . A 1
H40 H 0.6128 0.4548 0.5095 0.044 Uiso 1 1 calc R . A 1
C34 C 0.6206(3) 0.3639(3) 0.4406(2) 0.0313(7) Uani 1 1 d . . A 1
H41 H 0.6607 0.4089 0.3869 0.038 Uiso 1 1 calc R . A 1
C35 C 0.4985(4) 0.3546(4) 0.6746(3) 0.0473(10) Uani 1 1 d . . A 1
H42A H 0.4175 0.3759 0.6759 0.071 Uiso 1 1 calc GR . A 1
H42B H 0.5470 0.4101 0.6680 0.071 Uiso 1 1 calc GR . A 1
H42C H 0.5119 0.2967 0.7310 0.071 Uiso 1 1 calc GR . A 1
C36 C -0.0095(3) 0.6611(3) 0.3006(2) 0.0273(6) Uani 1 1 d . . A 1
C37 C 0.0691(3) 0.6411(3) 0.3670(2) 0.0288(6) Uani 1 1 d . . A 1
H34 H 0.0643 0.5813 0.4208 0.035 Uiso 1 1 calc R . A 1
C38 C 0.1547(3) 0.7122(3) 0.3512(2) 0.0318(7) Uani 1 1 d . . A 1
H33 H 0.2073 0.7000 0.3954 0.038 Uiso 1 1 calc R . A 1
C39 C 0.1637(3) 0.8015(3) 0.2706(3) 0.0324(7) Uani 1 1 d . . A 1
C40 C 0.0818(3) 0.8200(3) 0.2063(3) 0.0358(8) Uani 1 1 d . . A 1
H31 H 0.0855 0.8799 0.1527 0.043 Uiso 1 1 calc R . A 1
C41 C -0.0049(3) 0.7500(3) 0.2216(2) 0.0326(7) Uani 1 1 d . . A 1
H30 H -0.0596 0.7631 0.1788 0.039 Uiso 1 1 calc R . A 1
C42 C 0.2607(4) 0.8757(3) 0.2518(3) 0.0424(9) Uani 1 1 d . . A 1
H35A H 0.2949 0.8624 0.3081 0.064 Uiso 1 1 calc GR . A 1
H35B H 0.2294 0.9447 0.2273 0.064 Uiso 1 1 calc GR . A 1
H35C H 0.3197 0.8675 0.2079 0.064 Uiso 1 1 calc GR . A 1
Ir' Ir 0.1490(5) 0.2136(9) 0.1851(7) 0.0256(9) Uani 0.070(4) 1 d . P A 2
Cl1 Cl 0.80083(10) -0.06379(10) 0.24187(8) 0.0549(3) Uani 1 1 d . . . .
C43 C 0.7255(4) 0.0536(4) 0.2193(4) 0.0622(13) Uani 1 1 d D . . .
H431 H 0.7593 0.1058 0.1623 0.075 Uiso 1 1 d R . B 1
H432 H 0.7326 0.0753 0.2687 0.075 Uiso 1 1 d R . B 1
Cl2A Cl 0.57347(12) 0.03903(15) 0.20919(12) 0.0614(4) Uani 0.85 1 d D P C 1
Cl2B Cl 0.6017(9) 0.1035(10) 0.1693(8) 0.079(3) Uiso 0.15 1 d D P C 2
Cl6C Cl 0.4245(6) 0.7806(5) 0.0635(4) 0.128(2) Uani 0.4 1 d . P D 2
Cl3B Cl 0.2076(11) 0.2419(10) 0.4964(9) 0.077(4) Uiso 0.15 1 d D P E 2
Cl4B Cl 0.2703(8) 0.4321(7) 0.3428(6) 0.050(2) Uiso 0.15 1 d D P E 2
C44B C 0.269(2) 0.3599(14) 0.4602(12) 0.041(6) Uiso 0.15 1 d D P E 2
H443 H 0.3496 0.3502 0.4771 0.049 Uiso 0.15 1 calc R P E 2
H444 H 0.2267 0.3978 0.4922 0.049 Uiso 0.15 1 calc R P E 2
Cl5B Cl 0.3023(16) 0.6919(16) 0.1311(15) 0.083(5) Uiso 0.1 1 d D P F 3
Cl6B Cl 0.4625(10) 0.6303(10) 0.0085(8) 0.053(2) Uiso 0.1 1 d D P F 3
C45B C 0.390(4) 0.598(3) 0.1155(19) 0.061(12) Uiso 0.1 1 d D P F 3
H453 H 0.4505 0.5810 0.1583 0.073 Uiso 0.1 1 d R P F 3
H454 H 0.3465 0.5358 0.1323 0.073 Uiso 0.1 1 d R P F 3
Cl3A Cl 0.22401(11) 0.19682(12) 0.49955(9) 0.0430(3) Uani 0.85 1 d D P G 1
Cl4A Cl 0.28065(14) 0.40873(12) 0.38810(14) 0.0623(4) Uani 0.85 1 d D P G 1
C44A C 0.2198(4) 0.3220(4) 0.4937(4) 0.0475(12) Uani 0.85 1 d D P G 1
H441 H 0.1390 0.3424 0.5034 0.057 Uiso 0.85 1 calc R P G 1
H442 H 0.2624 0.3236 0.5425 0.057 Uiso 0.85 1 calc R P G 1
Cl5A Cl 0.28295(12) 0.60581(12) 0.17166(10) 0.0597(3) Uani 0.9 1 d D P H 1
Cl6A Cl 0.3962(3) 0.7188(4) -0.0107(2) 0.1036(14) Uani 0.5 1 d D P H 1
C45A C 0.2991(6) 0.7229(5) 0.0750(5) 0.0735(19) Uani 0.9 1 d D P H 1
H451 H 0.3251 0.7733 0.0949 0.088 Uiso 0.5 1 d R P H 1
H452 H 0.2235 0.7462 0.0507 0.088 Uiso 0.5 1 d R P H 1
H455 H 0.2921 0.7109 0.0202 0.088 Uiso 0.4 1 d R P H 2
H456 H 0.2346 0.7684 0.0793 0.088 Uiso 0.4 1 d R P H 2

loop_
_atom_site_aniso_label
_atom_site_aniso_U_11
_atom_site_aniso_U_22
_atom_site_aniso_U_33
_atom_site_aniso_U_23
_atom_site_aniso_U_13
_atom_site_aniso_U_12
Ir 0.01932(8) 0.0157(2) 0.01709(16) -0.00873(15) -0.00191(7) -0.00170(7)
S1 0.0220(3) 0.0350(4) 0.0207(3) -0.0101(3) -0.0032(3) -0.0013(3)
S2 0.0257(3) 0.0332(4) 0.0395(4) -0.0258(4) 0.0021(3) -0.0004(3)
F1 0.0329(10) 0.0403(12) 0.0451(13) 0.0074(10) -0.0150(9) -0.0211(9)
F2 0.0398(10) 0.0257(10) 0.0293(10) -0.0020(8) -0.0105(8) -0.0056(8)
F3 0.0499(12) 0.0366(11) 0.0257(10) -0.0152(9) 0.0170(9) -0.0081(9)
F4 0.0369(10) 0.0209(9) 0.0288(9) -0.0104(8) -0.0049(8) 0.0025(7)
O1 0.0291(10) 0.0272(11) 0.0336(12) -0.0182(10) -0.0065(9) -0.0029(9)
O2 0.0469(15) 0.0509(17) 0.0433(15) -0.0291(14) -0.0135(12) -0.0079(13)
O3 0.0221(10) 0.0542(16) 0.0262(11) -0.0096(11) -0.0021(9) -0.0088(10)
O4 0.0348(12) 0.0400(14) 0.0307(12) -0.0173(11) -0.0092(10) 0.0090(10)
O5 0.0268(11) 0.0475(16) 0.0640(18) -0.0385(15) -0.0102(11) 0.0077(11)
O6 0.0429(14) 0.0443(16) 0.0446(15) -0.0307(13) 0.0166(11) -0.0078(12)
N1 0.0318(13) 0.0271(13) 0.0280(13) -0.0178(11) -0.0076(10) 0.0061(10)
N2 0.0249(11) 0.0217(12) 0.0303(13) -0.0159(11) -0.0008(10) -0.0051(9)
N3 0.0184(10) 0.0272(13) 0.0212(11) -0.0138(10) -0.0037(8) -0.0023(9)
C1 0.0368(16) 0.0263(16) 0.0294(15) -0.0139(13) -0.0084(13) -0.0041(13)
C2 0.0403(16) 0.0227(15) 0.0298(15) -0.0156(13) -0.0094(13) 0.0016(12)
C3 0.056(2) 0.0334(19) 0.0380(19) -0.0238(16) -0.0156(17) 0.0081(16)
C4 0.091(4) 0.074(4) 0.067(3) -0.058(3) -0.037(3) 0.040(3)
C5 0.058(3) 0.086(4) 0.068(3) -0.058(3) -0.022(2) 0.039(3)
C6 0.044(2) 0.050(2) 0.043(2) -0.0283(19) -0.0134(17) 0.0178(17)
C7 0.0229(12) 0.0238(14) 0.0188(12) -0.0133(11) 0.0011(10) -0.0024(10)
C8 0.0229(12) 0.0299(16) 0.0225(14) -0.0062(12) -0.0026(11) -0.0043(11)
C9 0.0236(13) 0.0290(16) 0.0242(14) -0.0064(12) -0.0010(11) -0.0084(11)
C10 0.0226(12) 0.0273(15) 0.0199(13) -0.0082(11) -0.0035(10) -0.0026(11)
C11 0.0293(13) 0.0217(14) 0.0194(13) -0.0078(11) -0.0024(11) -0.0013(11)
C12 0.0265(13) 0.0205(13) 0.0214(13) -0.0112(11) -0.0006(10) -0.0036(10)
C13 0.0304(14) 0.0196(14) 0.0255(14) -0.0113(11) -0.0021(11) -0.0048(11)
C14 0.0406(17) 0.0277(17) 0.0293(16) -0.0096(14) -0.0034(13) -0.0076(14)
C15 0.052(2) 0.0282(18) 0.0324(18) -0.0045(15) 0.0013(16) -0.0138(16)
C16 0.0403(18) 0.0331(19) 0.044(2) -0.0131(16) 0.0030(16) -0.0189(15)
C17 0.0338(16) 0.0292(17) 0.0388(18) -0.0165(15) -0.0023(14) -0.0104(13)
C18 0.0171(11) 0.0201(13) 0.0218(13) -0.0101(11) -0.0005(9) -0.0053(9)
C19 0.0261(13) 0.0234(14) 0.0230(13) -0.0111(12) 0.0037(11) -0.0078(11)
C20 0.0260(13) 0.0308(16) 0.0230(14) -0.0149(12) 0.0054(11) -0.0075(12)
C21 0.0218(12) 0.0263(15) 0.0278(14) -0.0176(12) 0.0023(11) -0.0022(11)
C22 0.0216(12) 0.0219(14) 0.0248(14) -0.0116(11) -0.0035(10) -0.0025(10)
C23 0.0187(11) 0.0239(14) 0.0181(12) -0.0111(11) -0.0004(9) -0.0026(10)
C24 0.0202(11) 0.0257(14) 0.0192(12) -0.0113(11) -0.0035(10) -0.0019(10)
C25 0.0317(15) 0.0284(16) 0.0241(14) -0.0086(13) -0.0015(12) -0.0049(12)
C26 0.0364(16) 0.0359(18) 0.0227(15) -0.0074(13) -0.0005(12) -0.0101(14)
C27 0.0292(14) 0.046(2) 0.0210(14) -0.0141(14) 0.0015(11) -0.0117(14)
C28 0.0232(12) 0.0376(17) 0.0239(14) -0.0183(13) -0.0001(11) -0.0048(12)
C29 0.0216(12) 0.0366(17) 0.0215(13) -0.0129(13) -0.0045(10) -0.0006(12)
C30 0.0293(14) 0.0352(18) 0.0291(16) -0.0138(14) -0.0033(12) -0.0045(13)
C31 0.0323(16) 0.042(2) 0.0280(16) -0.0140(15) -0.0024(13) -0.0027(14)
C32 0.0276(14) 0.045(2) 0.0369(18) -0.0234(16) -0.0094(13) 0.0047(14)
C33 0.0292(15) 0.039(2) 0.050(2) -0.0255(18) -0.0110(15) 0.0014(14)
C34 0.0280(14) 0.0321(17) 0.0317(16) -0.0096(14) -0.0061(12) -0.0033(13)
C35 0.042(2) 0.067(3) 0.048(2) -0.039(2) -0.0068(17) 0.0056(19)
C36 0.0301(14) 0.0269(15) 0.0329(16) -0.0204(13) -0.0040(12) 0.0028(12)
C37 0.0334(15) 0.0308(17) 0.0254(15) -0.0148(13) -0.0041(12) 0.0029(13)
C38 0.0326(15) 0.0341(18) 0.0369(17) -0.0217(15) -0.0110(13) 0.0060(13)
C39 0.0360(16) 0.0265(16) 0.0443(19) -0.0232(15) -0.0093(14) 0.0031(13)
C40 0.0467(19) 0.0237(16) 0.0392(19) -0.0130(14) -0.0138(16) 0.0014(14)
C41 0.0393(17) 0.0295(17) 0.0360(17) -0.0183(15) -0.0150(14) 0.0045(13)
C42 0.045(2) 0.0329(19) 0.054(2) -0.0207(18) -0.0087(18) -0.0051(16)
Ir' 0.0469(17) 0.011(2) 0.0183(19) -0.0040(18) -0.0029(12) -0.0117(12)
Cl1 0.0509(6) 0.0640(7) 0.0533(6) -0.0261(6) -0.0176(5) 0.0100(5)
C43 0.057(3) 0.075(4) 0.071(3) -0.047(3) -0.012(2) 0.016(2)
Cl2A 0.0461(6) 0.0817(11) 0.0666(9) -0.0418(9) -0.0114(6) 0.0200(7)
Cl6C 0.150(5) 0.102(4) 0.112(4) -0.016(3) -0.022(4) -0.048(4)
Cl3A 0.0401(5) 0.0526(8) 0.0437(6) -0.0280(6) 0.0096(4) -0.0145(5)
Cl4A 0.0635(9) 0.0455(8) 0.0744(11) -0.0213(8) 0.0002(8) -0.0079(6)
C44A 0.042(2) 0.058(3) 0.063(3) -0.046(3) -0.002(2) 0.001(2)
Cl5A 0.0596(7) 0.0623(8) 0.0566(7) -0.0202(7) -0.0150(6) -0.0089(6)
Cl6A 0.0770(19) 0.150(4) 0.0658(18) -0.022(2) 0.0160(15) -0.061(2)
C45A 0.073(4) 0.059(4) 0.067(4) 0.000(3) -0.020(3) -0.008(3)

loop_
_atom_type_symbol
_atom_type_description
_atom_type_scat_dispersion_real
_atom_type_scat_dispersion_imag
_atom_type_scat_source
C C 0.0033 0.0016 'International Tables Vol C Tables 4.2.6.8 and 6.1.1.4'
H H 0.0000 0.0000 'International Tables Vol C Tables 4.2.6.8 and 6.1.1.4'
Cl Cl 0.1484 0.1585 'International Tables Vol C Tables 4.2.6.8 and 6.1.1.4'
F F 0.0171 0.0103 'International Tables Vol C Tables 4.2.6.8 and 6.1.1.4'
Ir Ir -1.4442 7.9887 'International Tables Vol C Tables 4.2.6.8 and 6.1.1.4'
N N 0.0061 0.0033 'International Tables Vol C Tables 4.2.6.8 and 6.1.1.4'
O O 0.0106 0.0060 'International Tables Vol C Tables 4.2.6.8 and 6.1.1.4'
S S 0.1246 0.1234 'International Tables Vol C Tables 4.2.6.8 and 6.1.1.4'

loop_
_exptl_crystal_face_index_h
_exptl_crystal_face_index_k
_exptl_crystal_face_index_l
_exptl_crystal_face_perp_dist
0 -1 -1 0.0967
0 1 1 0.0967
0 -1 2 0.1527
0 1 -2 0.1137
1 0 0 0.0975
-1 0 0 0.0975
0 0 1 0.1157

loop_
_geom_angle_atom_site_label_1
_geom_angle_atom_site_label_2
_geom_angle_atom_site_label_3
_geom_angle
N1 Ir O1 76.54(9)
N2 Ir O1 93.63(10)
N2 Ir N1 89.15(11)
N3 Ir O1 91.06(9)
N3 Ir N1 95.42(11)
N3 Ir N2 174.10(9)
C7 Ir O1 172.34(11)
C7 Ir N1 98.54(11)
C7 Ir N2 80.32(11)
C7 Ir N3 95.29(11)
C7 Ir C18 87.44(11)
C18 Ir O1 97.78(9)
C18 Ir N1 173.42(10)
C18 Ir N2 94.58(11)
C18 Ir N3 81.23(11)
O3 S1 O4 117.97(16)
O3 S1 C10 108.54(14)
O3 S1 C29 108.54(16)
O4 S1 C10 107.24(15)
O4 S1 C29 108.85(15)
C29 S1 C10 104.93(14)
O5 S2 O6 118.90(17)
O5 S2 C21 107.56(15)
O5 S2 C36 108.27(17)
O6 S2 C21 108.17(16)
O6 S2 C36 108.28(16)
C36 S2 C21 104.80(14)
C1 O1 Ir 116.7(2)
C2 N1 Ir 115.2(2)
C6 N1 Ir 125.3(2)
C6 N1 C2 119.4(3)
C13 N2 Ir 116.85(19)
C17 N2 Ir 123.6(2)
C17 N2 C13 119.5(3)
C24 N3 Ir 116.50(19)
C28 N3 Ir 124.6(2)
C28 N3 C24 118.8(3)
O1 C1 C2 115.9(3)
O2 C1 O1 125.2(3)
O2 C1 C2 118.9(3)
N1 C2 C1 115.6(3)
N1 C2 C3 121.8(3)
C3 C2 C1 122.7(3)
C2 C3 C4 119.5(4)
C3 C4 C5 119.1(4)
C4 C5 C6 118.5(4)
N1 C6 C5 121.7(4)
C8 C7 Ir 127.3(2)
C8 C7 C12 117.8(3)
C12 C7 Ir 114.9(2)
C9 C8 C7 120.4(3)
F1 C9 C8 117.3(3)
F1 C9 C10 119.3(3)
C8 C9 C10 123.4(3)
C9 C10 S1 123.3(2)
C11 C10 S1 121.3(2)
C11 C10 C9 115.5(3)
F2 C11 C10 117.8(3)
F2 C11 C12 118.8(3)
C12 C11 C10 123.4(3)
C7 C12 C13 115.3(2)
C11 C12 C7 119.3(3)
C11 C12 C13 125.4(3)
N2 C13 C12 112.5(3)
N2 C13 C14 120.3(3)
C14 C13 C12 127.2(3)
C13 C14 C15 119.4(3)
C16 C15 C14 119.7(3)
C17 C16 C15 118.7(3)
N2 C17 C16 122.4(3)
C19 C18 Ir 128.3(2)
C19 C18 C23 118.0(3)
C23 C18 Ir 113.6(2)
C20 C19 C18 121.0(3)
F3 C20 C19 117.6(3)
F3 C20 C21 119.6(3)
C19 C20 C21 122.8(3)
C20 C21 S2 125.0(2)
C20 C21 C22 115.6(3)
C22 C21 S2 119.4(2)
F4 C22 C21 116.6(3)
F4 C22 C23 119.6(3)
C23 C22 C21 123.8(3)
C18 C23 C24 115.6(3)
C22 C23 C18 118.8(3)
C22 C23 C24 125.6(3)
N3 C24 C23 112.9(3)
N3 C24 C25 120.5(3)
C25 C24 C23 126.5(3)
C26 C25 C24 119.6(3)
C27 C26 C25 119.6(3)
C28 C27 C26 119.1(3)
N3 C28 C27 122.4(3)
C30 C29 S1 120.4(3)
C30 C29 C34 121.4(3)
C34 C29 S1 118.2(3)
C29 C30 C31 118.5(3)
C30 C31 C32 121.8(3)
C31 C32 C33 118.2(3)
C31 C32 C35 120.8(4)
C33 C32 C35 120.9(4)
C34 C33 C32 121.3(3)
C33 C34 C29 118.8(3)
C37 C36 S2 118.8(3)
C41 C36 S2 119.9(2)
C41 C36 C37 121.4(3)
C38 C37 C36 118.5(3)
C37 C38 C39 121.4(3)
C38 C39 C40 118.5(3)
C38 C39 C42 121.0(3)
C40 C39 C42 120.5(3)
C41 C40 C39 120.7(3)
C36 C41 C40 119.4(3)
Cl1 C43 Cl2A 109.3(3)
Cl2B C43 Cl1 132.7(5)
Cl3B C44B Cl4B 113.9(13)
Cl6B C45B Cl5B 116.1(19)
Cl4A C44A Cl3A 111.8(3)
Cl6A C45A Cl5A 114.4(4)

loop_
_geom_bond_atom_site_label_1
_geom_bond_atom_site_label_2
_geom_bond_distance
Ir O1 2.158(2)
Ir N1 2.134(3)
Ir N2 2.048(3)
Ir N3 2.029(3)
Ir C7 1.985(3)
Ir C18 1.989(3)
S1 O3 1.435(3)
S1 O4 1.436(3)
S1 C10 1.775(3)
S1 C29 1.759(3)
S2 O5 1.436(3)
S2 O6 1.437(3)
S2 C21 1.771(3)
S2 C36 1.771(3)
F1 C9 1.349(4)
F2 C11 1.344(3)
F3 C20 1.352(3)
F4 C22 1.348(3)
O1 C1 1.287(4)
O2 C1 1.239(4)
N1 C2 1.350(4)
N1 C6 1.335(5)
N2 C13 1.364(4)
N2 C17 1.351(4)
N3 C24 1.360(4)
N3 C28 1.359(4)
C1 C2 1.512(5)
C2 C3 1.366(5)
C3 C4 1.380(7)
C4 C5 1.390(7)
C5 C6 1.391(6)
C7 C8 1.401(4)
C7 C12 1.423(4)
C8 C9 1.375(4)
C9 C10 1.398(4)
C10 C11 1.393(4)
C11 C12 1.391(4)
C12 C13 1.471(4)
C13 C14 1.389(5)
C14 C15 1.390(5)
C15 C16 1.382(5)
C16 C17 1.370(5)
C18 C19 1.398(4)
C18 C23 1.428(4)
C19 C20 1.371(4)
C20 C21 1.397(5)
C21 C22 1.404(4)
C22 C23 1.379(4)
C23 C24 1.468(4)
C24 C25 1.399(4)
C25 C26 1.381(5)
C26 C27 1.374(5)
C27 C28 1.375(5)
C29 C30 1.387(5)
C29 C34 1.398(5)
C30 C31 1.389(5)
C31 C32 1.394(5)
C32 C33 1.399(6)
C32 C35 1.503(5)
C33 C34 1.384(5)
C36 C37 1.390(4)
C36 C41 1.375(5)
C37 C38 1.386(5)
C38 C39 1.392(5)
C39 C40 1.396(5)
C39 C42 1.506(5)
C40 C41 1.385(5)
Cl1 C43 1.755(5)
C43 Cl2A 1.799(5)
C43 Cl2B 1.674(11)
Cl3B C44B 1.715(15)
Cl4B C44B 1.728(15)
Cl5B C45B 1.716(17)
Cl6B C45B 1.710(17)
Cl3A C44A 1.751(5)
Cl4A C44A 1.736(6)
Cl5A C45A 1.754(6)
Cl6A C45A 1.691(8)
